data_9012546
loop_
_publ_author_name
'Malmros, G.'

_publ_section_title
;
 The crystal structure of alpha-Bi2O3
;
_journal_name_full 'Acta Chemica Scandinavica'
_journal_page_first 384
_journal_page_last 396
_journal_paper_doi 10.3891/acta.chem.scand.24-0384
_journal_volume 24
_journal_year 1970
_chemical_compound_source Synthetic
_chemical_formula_sum 'Bi2 O3'
_chemical_name_mineral Bismite
_space_group_IT_number 14
_symmetry_space_group_name_Hall '-P 2ybc'
_symmetry_space_group_name_H-M 'P 1 21/c 1'
_cell_angle_alpha 90
_cell_angle_beta 113.00
_cell_angle_gamma 90
_cell_length_a 5.8486
_cell_length_b 8.1661
_cell_length_c 7.5097
_cell_formula_units_Z 4
_cell_volume 330.153
_database_code_amcsd 0011925
_exptl_crystal_density_diffrn 9.374
_cod_database_code 9012546

loop_
_space_group_symop_operation_xyz
x,y,z
x,1/2-y,1/2+z
-x,1/2+y,1/2-z
-x,-y,-z

loop_
_atom_site_aniso_label
_atom_site_aniso_U_11
_atom_site_aniso_U_22
_atom_site_aniso_U_33
_atom_site_aniso_U_12
_atom_site_aniso_U_13
_atom_site_aniso_U_23
Bi1 0.00617 0.00912 0.00750 0.00145 0.00226 -0.00043
Bi2 0.00661 0.00608 0.00968 -0.00045 0.00368 0.00043

loop_
_atom_site_label
_atom_site_fract_x
_atom_site_fract_y
_atom_site_fract_z
_atom_site_U_iso_or_equiv
Bi1 0.52400 0.18310 0.36130 ?
Bi2 0.04090 0.04250 0.77620 ?
O1 0.78000 0.30000 0.71000 0.01140
O2 0.24200 0.04400 0.13400 0.01520
O3 0.27100 0.02400 0.51300 0.01013

loop_
_cod_related_entry_id
_cod_related_entry_database
_cod_related_entry_code
1 ChemSpider 141426
2 AMCSD 0011925
